data_7157141
loop_
_publ_author_name
'Tazi, Mehdi'
'Erb, William'
'Roisnel, Thierry'
'Dorcet, Vincent'
'Mongin, Florence'
'Low, Paul J.'

_publ_section_title
;
 From ferrocene to fluorine-containing penta-substituted derivatives and
 all points in-between; or, how to increase the available chemical space.
;
_journal_issue 42
_journal_name_full 'Organic &amp; biomolecular chemistry'
_journal_page_first 9352
_journal_page_last 9359
_journal_paper_doi 10.1039/c9ob01885a
_journal_volume 17
_journal_year 2019
_chemical_compound_source 'synthesis as described'
_chemical_formula_moiety 'C20 H20 F Fe I O S Si'
_chemical_formula_sum 'C20 H20 F Fe I O S Si'
_chemical_formula_weight 538.26
_space_group_crystal_system triclinic
_space_group_IT_number 2
_space_group_name_Hall '-P 1'
_space_group_name_H-M_alt 'P -1'
_symmetry_space_group_name_Hall '-P 1'
_symmetry_space_group_name_H-M 'P -1'
_atom_sites_solution_hydrogens geom
_atom_sites_solution_primary dual
_atom_sites_solution_secondary difmap
_audit_update_record
;
2019-07-08 deposited with the CCDC.    2019-10-08 downloaded from the CCDC.
;
_cell_angle_alpha 108.069(4)
_cell_angle_beta 97.069(4)
_cell_angle_gamma 91.763(4)
_cell_formula_units_Z 2
_cell_length_a 7.1480(8)
_cell_length_b 9.9469(13)
_cell_length_c 15.3417(19)
_cell_measurement_reflns_used 9426
_cell_measurement_temperature 150(2)
_cell_measurement_theta_max 27.4837
_cell_measurement_theta_min 2.1735
_cell_measurement_wavelength 0.71073
_cell_volume 1026.4(2)
_computing_cell_refinement 'APEX3 (Bruker, 2015)'
_computing_data_collection 'SAINT (Bruker, 2014)'
_computing_data_reduction 'SAINT (Bruker, 2014)'
_computing_molecular_graphics 'SXGRAPH (L. Farrugia, 1999), Mercury (CSD, 2016)'
_computing_publication_material 'CRYSCALC (T. Roisnel, local program, 2019)'
_computing_structure_refinement 'SHELXL-2017_1 (Sheldrick, 2017)'
_computing_structure_solution 'SHELXT (Sheldrick, 2015)'
_diffrn_ambient_temperature 150(2)
_diffrn_detector '(CMOS) PHOTON 100'
_diffrn_detector_area_resol_mean 10.4167
_diffrn_measured_fraction_theta_full 0.998
_diffrn_measured_fraction_theta_max 0.997
_diffrn_measurement_device_type 'D8 VENTURE Bruker AXS'
_diffrn_measurement_method 'rotation images'
_diffrn_radiation_monochromator 'multilayer monochromator'
_diffrn_radiation_probe x-ray
_diffrn_radiation_source 'Incoatec microfocus sealed tube'
_diffrn_radiation_type MoK\a
_diffrn_radiation_wavelength 0.71073
_diffrn_reflns_av_R_equivalents 0.0449
_diffrn_reflns_av_unetI/netI 0.0225
_diffrn_reflns_limit_h_max 9
_diffrn_reflns_limit_h_min -9
_diffrn_reflns_limit_k_max 12
_diffrn_reflns_limit_k_min -12
_diffrn_reflns_limit_l_max 19
_diffrn_reflns_limit_l_min -19
_diffrn_reflns_number 40150
_diffrn_reflns_theta_full 25.242
_diffrn_reflns_theta_max 27.483
_diffrn_reflns_theta_min 2.930
_diffrn_source_current 1.0
_diffrn_source_voltage 50.0
_exptl_absorpt_coefficient_mu 2.414
_exptl_absorpt_correction_T_max 0.648
_exptl_absorpt_correction_T_min 0.609
_exptl_absorpt_correction_type multi-scan
_exptl_absorpt_process_details
;
  [Sheldrick, G.M. (2014). SADABS Bruker AXS Inc., Madison, Wisconsin, USA]
;
_exptl_crystal_colour yellow
_exptl_crystal_density_diffrn 1.742
_exptl_crystal_description prism
_exptl_crystal_F_000 532
_exptl_crystal_size_max 0.250
_exptl_crystal_size_mid 0.240
_exptl_crystal_size_min 0.180
_refine_diff_density_max 0.950
_refine_diff_density_min -0.755
_refine_diff_density_rms 0.164
_refine_ls_extinction_method none
_refine_ls_goodness_of_fit_ref 1.160
_refine_ls_hydrogen_treatment constr
_refine_ls_matrix_type full
_refine_ls_number_parameters 248
_refine_ls_number_reflns 4696
_refine_ls_number_restraints 0
_refine_ls_restrained_S_all 1.160
_refine_ls_R_factor_all 0.0292
_refine_ls_R_factor_gt 0.0238
_refine_ls_shift/su_max 0.002
_refine_ls_shift/su_mean 0.000
_refine_ls_structure_factor_coef Fsqd
_refine_ls_weighting_details 'w=1/[\s^2^(Fo^2^)+(0.0328P)^2^+0.8404P] where P=(Fo^2^+2Fc^2^)/3'
_refine_ls_weighting_scheme calc
_refine_ls_wR_factor_gt 0.0653
_refine_ls_wR_factor_ref 0.0679
_reflns_Friedel_coverage 0.000
_reflns_number_gt 4228
_reflns_number_total 4696
_reflns_threshold_expression >2sigma(I)
_cod_data_source_file c9ob01885a2.cif
_cod_data_source_block 7u-I_MT387
_cod_depositor_comments 'Adding full bibliography for 7157127--7157141.cif.'
_cod_database_code 7157141

loop_
_space_group_symop_operation_xyz
'x, y, z'
'-x, -y, -z'

loop_
_atom_site_label
_atom_site_type_symbol
_atom_site_fract_x
_atom_site_fract_y
_atom_site_fract_z
_atom_site_U_iso_or_equiv
_atom_site_adp_type
_atom_site_occupancy
_atom_site_site_symmetry_order
_atom_site_calc_flag
_atom_site_refinement_flags_posn
_atom_site_refinement_flags_adp
_atom_site_refinement_flags_occupancy
_atom_site_disorder_assembly
_atom_site_disorder_group
Fe1 Fe 0.75948(4) 0.44905(3) 0.20733(2) 0.01439(8) Uani 1 1 d . . . . .
I1 I 0.43963(2) 0.72710(2) 0.18645(2) 0.02500(6) Uani 1 1 d . . . . .
S1 S 0.56418(8) 0.12609(6) 0.16793(5) 0.02288(13) Uani 1 1 d . . . . .
Si1 Si 0.65764(11) 0.70286(8) 0.42009(5) 0.02576(16) Uani 1 1 d . . . . .
F1 F 0.6826(2) 0.35092(17) 0.36976(10) 0.0302(4) Uani 1 1 d . . . . .
C1 C 0.9683(4) 0.3260(3) 0.15215(19) 0.0250(5) Uani 1 1 d . . . . .
H1 H 0.964842 0.225490 0.134296 0.030 Uiso 1 1 calc R U . . .
C2 C 0.9031(4) 0.4075(3) 0.09465(19) 0.0248(5) Uani 1 1 d . . . . .
H2 H 0.848528 0.370976 0.031500 0.030 Uiso 1 1 calc R U . . .
C3 C 0.9335(4) 0.5521(3) 0.1478(3) 0.0376(8) Uani 1 1 d . . . . .
H3 H 0.902583 0.630194 0.126904 0.045 Uiso 1 1 calc R U . . .
C4 C 1.0181(4) 0.5600(4) 0.2376(3) 0.0465(10) Uani 1 1 d . . . . .
H4 H 1.054683 0.644714 0.287626 0.056 Uiso 1 1 calc R U . . .
C5 C 1.0389(4) 0.4207(4) 0.2404(2) 0.0374(7) Uani 1 1 d . . . . .
H5 H 1.091376 0.395252 0.292550 0.045 Uiso 1 1 calc R U . . .
C6 C 0.5152(3) 0.5458(2) 0.22026(16) 0.0160(4) Uani 1 1 d . . . . .
C7 C 0.5989(3) 0.5471(2) 0.31054(16) 0.0165(4) Uani 1 1 d . . . . .
C8 C 0.6147(3) 0.4007(3) 0.30092(16) 0.0187(5) Uani 1 1 d . . . . .
C9 C 0.5478(3) 0.3104(2) 0.21014(16) 0.0161(4) Uani 1 1 d . . . . .
C10 C 0.4801(3) 0.4029(2) 0.15807(16) 0.0167(4) Uani 1 1 d . . . . .
C11 C 0.4287(5) 0.7706(3) 0.4556(2) 0.0372(7) Uani 1 1 d . . . . .
H11A H 0.452922 0.845420 0.515710 0.056 Uiso 1 1 calc R U . . .
H11B H 0.347703 0.692824 0.460657 0.056 Uiso 1 1 calc R U . . .
H11C H 0.365381 0.809169 0.409190 0.056 Uiso 1 1 calc R U . . .
C12 C 0.8066(5) 0.8487(3) 0.4048(3) 0.0491(9) Uani 1 1 d . . . . .
H12A H 0.752459 0.870268 0.349243 0.074 Uiso 1 1 calc R U . . .
H12B H 0.935038 0.819184 0.398167 0.074 Uiso 1 1 calc R U . . .
H12C H 0.810733 0.933409 0.459056 0.074 Uiso 1 1 calc R U . . .
C13 C 0.7887(5) 0.6294(5) 0.5088(2) 0.0521(10) Uani 1 1 d . . . . .
H13A H 0.892464 0.575971 0.482438 0.078 Uiso 1 1 calc R U . . .
H13B H 0.701380 0.566475 0.525394 0.078 Uiso 1 1 calc R U . . .
H13C H 0.839896 0.707801 0.564234 0.078 Uiso 1 1 calc R U . . .
C14 C 0.3312(3) 0.0611(2) 0.17236(17) 0.0188(5) Uani 1 1 d . . . . .
C15 C 0.2611(4) 0.0888(3) 0.25634(19) 0.0263(5) Uani 1 1 d . . . . .
H15 H 0.335069 0.146526 0.311892 0.032 Uiso 1 1 calc R U . . .
C16 C 0.0831(4) 0.0322(3) 0.2588(2) 0.0315(6) Uani 1 1 d . . . . .
H16 H 0.034213 0.052258 0.315971 0.038 Uiso 1 1 calc R U . . .
C17 C -0.0239(4) -0.0539(3) 0.1779(2) 0.0268(6) Uani 1 1 d . . . . .
H17 H -0.145525 -0.093305 0.179772 0.032 Uiso 1 1 calc R U . . .
C18 C 0.0463(4) -0.0824(3) 0.09442(19) 0.0252(5) Uani 1 1 d . . . . .
H18 H -0.026860 -0.141967 0.039226 0.030 Uiso 1 1 calc R U . . .
C19 C 0.2233(4) -0.0243(3) 0.09097(18) 0.0224(5) Uani 1 1 d . . . . .
H19 H 0.270552 -0.042624 0.033473 0.027 Uiso 1 1 calc R U . . .
C20 C 0.4024(4) 0.3576(3) 0.06000(18) 0.0273(6) Uani 0.608(6) 1 d . . P A 1
H20 H 0.395323 0.430547 0.032090 0.033 Uiso 0.608(6) 1 calc R U P A 1
O1 O 0.3486(5) 0.2457(4) 0.0118(2) 0.0356(11) Uani 0.608(6) 1 d . . P A 1
C20B C 0.4024(4) 0.3576(3) 0.06000(18) 0.0273(6) Uani 0.392(6) 1 d . . P A 2
H20B H 0.429095 0.264656 0.025546 0.033 Uiso 0.392(6) 1 calc R U P A 2
O1B O 0.3140(7) 0.4170(6) 0.0181(4) 0.0351(16) Uani 0.392(6) 1 d . . P A 2

loop_
_atom_site_aniso_label
_atom_site_aniso_U_11
_atom_site_aniso_U_22
_atom_site_aniso_U_33
_atom_site_aniso_U_23
_atom_site_aniso_U_13
_atom_site_aniso_U_12
Fe1 0.01110(15) 0.01247(16) 0.01925(16) 0.00404(12) 0.00362(12) -0.00039(12)
I1 0.02010(9) 0.02069(10) 0.04143(11) 0.01866(7) 0.00745(7) 0.00517(6)
S1 0.0173(3) 0.0122(3) 0.0387(4) 0.0054(2) 0.0095(2) 0.0008(2)
Si1 0.0280(4) 0.0211(4) 0.0222(3) -0.0020(3) 0.0040(3) 0.0025(3)
F1 0.0440(9) 0.0274(8) 0.0233(7) 0.0161(6) -0.0008(7) 0.0025(7)
C1 0.0194(12) 0.0218(13) 0.0363(14) 0.0087(11) 0.0132(11) 0.0094(10)
C2 0.0215(12) 0.0286(13) 0.0277(13) 0.0100(11) 0.0122(10) 0.0054(10)
C3 0.0346(16) 0.0202(13) 0.067(2) 0.0168(14) 0.0342(16) 0.0025(11)
C4 0.0204(14) 0.0386(18) 0.059(2) -0.0195(15) 0.0210(14) -0.0159(12)
C5 0.0150(12) 0.059(2) 0.0325(15) 0.0056(14) 0.0024(11) 0.0076(13)
C6 0.0152(10) 0.0138(10) 0.0210(11) 0.0078(9) 0.0036(9) 0.0022(8)
C7 0.0152(10) 0.0161(11) 0.0184(11) 0.0045(9) 0.0056(9) 0.0003(8)
C8 0.0204(11) 0.0184(11) 0.0203(11) 0.0099(9) 0.0047(9) 0.0005(9)
C9 0.0137(10) 0.0130(10) 0.0221(11) 0.0060(9) 0.0044(9) -0.0020(8)
C10 0.0129(10) 0.0174(11) 0.0207(11) 0.0075(9) 0.0028(9) -0.0019(8)
C11 0.0417(17) 0.0316(15) 0.0374(16) 0.0043(13) 0.0173(14) 0.0103(13)
C12 0.046(2) 0.0272(16) 0.058(2) -0.0105(15) 0.0159(17) -0.0137(14)
C13 0.048(2) 0.081(3) 0.0166(13) 0.0054(15) -0.0132(13) 0.0105(19)
C14 0.0192(11) 0.0096(10) 0.0285(12) 0.0066(9) 0.0049(9) 0.0017(8)
C15 0.0277(13) 0.0206(12) 0.0275(13) 0.0022(10) 0.0079(11) -0.0027(10)
C16 0.0322(15) 0.0231(13) 0.0393(15) 0.0055(12) 0.0180(12) -0.0022(11)
C17 0.0177(12) 0.0145(11) 0.0495(16) 0.0104(11) 0.0095(11) 0.0009(9)
C18 0.0213(12) 0.0171(12) 0.0344(14) 0.0072(10) -0.0041(10) -0.0002(10)
C19 0.0243(12) 0.0175(12) 0.0258(12) 0.0076(10) 0.0032(10) 0.0023(10)
C20 0.0210(12) 0.0366(16) 0.0229(13) 0.0095(12) -0.0003(10) -0.0021(11)
O1 0.037(2) 0.037(2) 0.0250(17) 0.0028(14) -0.0013(14) -0.0211(15)
C20B 0.0210(12) 0.0366(16) 0.0229(13) 0.0095(12) -0.0003(10) -0.0021(11)
O1B 0.031(3) 0.050(4) 0.029(3) 0.022(3) -0.001(2) 0.006(2)

loop_
_atom_type_symbol
_atom_type_description
_atom_type_scat_dispersion_real
_atom_type_scat_dispersion_imag
_atom_type_scat_source
C C 0.0033 0.0016 'International Tables Vol C Tables 4.2.6.8 and 6.1.1.4'
H H 0.0000 0.0000 'International Tables Vol C Tables 4.2.6.8 and 6.1.1.4'
F F 0.0171 0.0103 'International Tables Vol C Tables 4.2.6.8 and 6.1.1.4'
Fe Fe 0.3463 0.8444 'International Tables Vol C Tables 4.2.6.8 and 6.1.1.4'
I I -0.4742 1.8119 'International Tables Vol C Tables 4.2.6.8 and 6.1.1.4'
O O 0.0106 0.0060 'International Tables Vol C Tables 4.2.6.8 and 6.1.1.4'
S S 0.1246 0.1234 'International Tables Vol C Tables 4.2.6.8 and 6.1.1.4'
Si Si 0.0817 0.0704 'International Tables Vol C Tables 4.2.6.8 and 6.1.1.4'

loop_
_geom_angle_atom_site_label_1
_geom_angle_atom_site_label_2
_geom_angle_atom_site_label_3
_geom_angle
C6 Fe1 C9 69.85(9)
C6 Fe1 C10 41.61(9)
C9 Fe1 C10 41.89(9)
C6 Fe1 C8 67.56(9)
C9 Fe1 C8 40.85(9)
C10 Fe1 C8 68.60(9)
C6 Fe1 C4 122.42(12)
C9 Fe1 C4 160.12(14)
C10 Fe1 C4 157.48(14)
C8 Fe1 C4 125.28(13)
C6 Fe1 C5 156.77(11)
C9 Fe1 C5 122.53(12)
C10 Fe1 C5 160.13(12)
C8 Fe1 C5 107.75(12)
C4 Fe1 C5 40.30(15)
C6 Fe1 C3 109.21(11)
C9 Fe1 C3 156.35(12)
C10 Fe1 C3 121.55(12)
C8 Fe1 C3 162.14(12)
C4 Fe1 C3 40.29(15)
C5 Fe1 C3 67.86(14)
C6 Fe1 C1 162.10(11)
C9 Fe1 C1 105.48(10)
C10 Fe1 C1 123.60(10)
C8 Fe1 C1 120.84(10)
C4 Fe1 C1 67.56(12)
C5 Fe1 C1 40.17(11)
C3 Fe1 C1 67.79(11)
C6 Fe1 C2 125.95(10)
C9 Fe1 C2 120.11(10)
C10 Fe1 C2 107.21(10)
C8 Fe1 C2 156.00(10)
C4 Fe1 C2 67.51(12)
C5 Fe1 C2 67.72(12)
C3 Fe1 C2 40.17(11)
C1 Fe1 C2 40.41(11)
C6 Fe1 C7 40.92(9)
C9 Fe1 C7 70.33(9)
C10 Fe1 C7 70.27(9)
C8 Fe1 C7 40.59(9)
C4 Fe1 C7 107.78(11)
C5 Fe1 C7 120.52(11)
C3 Fe1 C7 125.36(10)
C1 Fe1 C7 155.36(10)
C2 Fe1 C7 162.38(10)
C9 S1 C14 101.57(11)
C12 Si1 C11 109.42(16)
C12 Si1 C7 113.07(13)
C11 Si1 C7 107.13(13)
C12 Si1 C13 110.09(19)
C11 Si1 C13 111.31(16)
C7 Si1 C13 105.78(14)
C5 C1 C2 107.9(3)
C5 C1 Fe1 69.72(15)
C2 C1 Fe1 69.88(14)
C5 C1 H1 126.0
C2 C1 H1 126.0
Fe1 C1 H1 125.9
C3 C2 C1 108.0(3)
C3 C2 Fe1 69.75(15)
C1 C2 Fe1 69.70(14)
C3 C2 H2 126.0
C1 C2 H2 126.0
Fe1 C2 H2 126.1
C2 C3 C4 107.8(3)
C2 C3 Fe1 70.09(15)
C4 C3 Fe1 69.70(17)
C2 C3 H3 126.1
C4 C3 H3 126.1
Fe1 C3 H3 125.7
C5 C4 C3 108.3(3)
C5 C4 Fe1 69.89(16)
C3 C4 Fe1 70.01(16)
C5 C4 H4 125.8
C3 C4 H4 125.8
Fe1 C4 H4 125.8
C1 C5 C4 107.9(3)
C1 C5 Fe1 70.11(15)
C4 C5 Fe1 69.81(17)
C1 C5 H5 126.0
C4 C5 H5 126.0
Fe1 C5 H5 125.6
C7 C6 C10 110.9(2)
C7 C6 Fe1 71.82(13)
C10 C6 Fe1 69.57(13)
C7 C6 I1 124.29(17)
C10 C6 I1 124.73(17)
Fe1 C6 I1 128.51(11)
C8 C7 C6 103.8(2)
C8 C7 Si1 127.14(18)
C6 C7 Si1 128.89(18)
C8 C7 Fe1 67.81(13)
C6 C7 Fe1 67.26(13)
Si1 C7 Fe1 131.73(12)
F1 C8 C9 122.6(2)
F1 C8 C7 124.7(2)
C9 C8 C7 112.7(2)
F1 C8 Fe1 127.70(17)
C9 C8 Fe1 69.48(13)
C7 C8 Fe1 71.60(13)
C8 C9 C10 105.9(2)
C8 C9 S1 126.36(18)
C10 C9 S1 127.51(18)
C8 C9 Fe1 69.67(13)
C10 C9 Fe1 69.13(12)
S1 C9 Fe1 121.59(12)
C6 C10 C9 106.7(2)
C6 C10 C20B 127.5(2)
C9 C10 C20B 125.7(2)
C6 C10 C20 127.5(2)
C9 C10 C20 125.7(2)
C6 C10 Fe1 68.82(13)
C9 C10 Fe1 68.99(12)
C20B C10 Fe1 124.40(17)
C20 C10 Fe1 124.40(17)
Si1 C11 H11A 109.5
Si1 C11 H11B 109.5
H11A C11 H11B 109.5
Si1 C11 H11C 109.5
H11A C11 H11C 109.5
H11B C11 H11C 109.5
Si1 C12 H12A 109.5
Si1 C12 H12B 109.5
H12A C12 H12B 109.5
Si1 C12 H12C 109.5
H12A C12 H12C 109.5
H12B C12 H12C 109.5
Si1 C13 H13A 109.5
Si1 C13 H13B 109.5
H13A C13 H13B 109.5
Si1 C13 H13C 109.5
H13A C13 H13C 109.5
H13B C13 H13C 109.5
C15 C14 C19 120.1(2)
C15 C14 S1 120.75(19)
C19 C14 S1 119.06(19)
C16 C15 C14 119.9(3)
C16 C15 H15 120.1
C14 C15 H15 120.1
C15 C16 C17 120.1(3)
C15 C16 H16 119.9
C17 C16 H16 119.9
C18 C17 C16 120.1(2)
C18 C17 H17 120.0
C16 C17 H17 120.0
C17 C18 C19 120.3(2)
C17 C18 H18 119.9
C19 C18 H18 119.9
C18 C19 C14 119.6(2)
C18 C19 H19 120.2
C14 C19 H19 120.2
O1 C20 C10 129.1(3)
O1 C20 H20 115.5
C10 C20 H20 115.5
O1B C20B C10 129.9(4)
O1B C20B H20B 115.0
C10 C20B H20B 115.0

loop_
_geom_bond_atom_site_label_1
_geom_bond_atom_site_label_2
_geom_bond_distance
Fe1 C6 2.021(2)
Fe1 C9 2.029(2)
Fe1 C10 2.031(2)
Fe1 C8 2.032(2)
Fe1 C4 2.049(3)
Fe1 C5 2.050(3)
Fe1 C3 2.053(3)
Fe1 C1 2.055(2)
Fe1 C2 2.057(2)
Fe1 C7 2.082(2)
I1 C6 2.094(2)
S1 C9 1.758(2)
S1 C14 1.785(2)
Si1 C12 1.863(3)
Si1 C11 1.868(3)
Si1 C7 1.890(2)
Si1 C13 1.900(3)
F1 C8 1.345(3)
C1 C5 1.409(4)
C1 C2 1.420(4)
C1 H1 0.9500
C2 C3 1.411(4)
C2 H2 0.9500
C3 C4 1.412(5)
C3 H3 0.9500
C4 C5 1.412(5)
C4 H4 0.9500
C5 H5 0.9500
C6 C7 1.435(3)
C6 C10 1.439(3)
C7 C8 1.428(3)
C8 C9 1.417(3)
C9 C10 1.451(3)
C10 C20B 1.461(3)
C10 C20 1.461(3)
C11 H11A 0.9800
C11 H11B 0.9800
C11 H11C 0.9800
C12 H12A 0.9800
C12 H12B 0.9800
C12 H12C 0.9800
C13 H13A 0.9800
C13 H13B 0.9800
C13 H13C 0.9800
C14 C15 1.391(4)
C14 C19 1.393(4)
C15 C16 1.385(4)
C15 H15 0.9500
C16 C17 1.388(4)
C16 H16 0.9500
C17 C18 1.383(4)
C17 H17 0.9500
C18 C19 1.389(4)
C18 H18 0.9500
C19 H19 0.9500
C20 O1 1.151(4)
C20 H20 0.9500
C20B O1B 1.149(6)
C20B H20B 0.9500

loop_
_geom_torsion_atom_site_label_1
_geom_torsion_atom_site_label_2
_geom_torsion_atom_site_label_3
_geom_torsion_atom_site_label_4
_geom_torsion
C5 C1 C2 C3 -0.1(3)
Fe1 C1 C2 C3 59.46(18)
C5 C1 C2 Fe1 -59.58(18)
C1 C2 C3 C4 0.3(3)
Fe1 C2 C3 C4 59.74(18)
C1 C2 C3 Fe1 -59.43(18)
C2 C3 C4 C5 -0.4(3)
Fe1 C3 C4 C5 59.6(2)
C2 C3 C4 Fe1 -59.99(18)
C2 C1 C5 C4 -0.1(3)
Fe1 C1 C5 C4 -59.80(19)
C2 C1 C5 Fe1 59.68(18)
C3 C4 C5 C1 0.3(3)
Fe1 C4 C5 C1 59.99(19)
C3 C4 C5 Fe1 -59.68(19)
C10 C6 C7 C8 0.4(3)
Fe1 C6 C7 C8 -58.35(15)
I1 C6 C7 C8 176.95(16)
C10 C6 C7 Si1 -175.14(17)
Fe1 C6 C7 Si1 126.10(19)
I1 C6 C7 Si1 1.4(3)
C10 C6 C7 Fe1 58.77(16)
I1 C6 C7 Fe1 -124.70(17)
C12 Si1 C7 C8 131.9(2)
C11 Si1 C7 C8 -107.4(2)
C13 Si1 C7 C8 11.4(3)
C12 Si1 C7 C6 -53.5(3)
C11 Si1 C7 C6 67.1(2)
C13 Si1 C7 C6 -174.0(2)
C12 Si1 C7 Fe1 39.6(2)
C11 Si1 C7 Fe1 160.22(17)
C13 Si1 C7 Fe1 -80.9(2)
C6 C7 C8 F1 -178.4(2)
Si1 C7 C8 F1 -2.8(3)
Fe1 C7 C8 F1 123.6(2)
C6 C7 C8 C9 0.6(3)
Si1 C7 C8 C9 176.30(17)
Fe1 C7 C8 C9 -57.34(17)
C6 C7 C8 Fe1 57.98(15)
Si1 C7 C8 Fe1 -126.36(18)
F1 C8 C9 C10 177.7(2)
C7 C8 C9 C10 -1.4(3)
Fe1 C8 C9 C10 -59.96(15)
F1 C8 C9 S1 -7.5(3)
C7 C8 C9 S1 173.43(17)
Fe1 C8 C9 S1 114.89(18)
F1 C8 C9 Fe1 -122.4(2)
C7 C8 C9 Fe1 58.53(17)
C14 S1 C9 C8 101.1(2)
C14 S1 C9 C10 -85.1(2)
C14 S1 C9 Fe1 -171.97(14)
C7 C6 C10 C9 -1.3(3)
Fe1 C6 C10 C9 58.83(15)
I1 C6 C10 C9 -177.78(15)
C7 C6 C10 C20B -177.9(2)
Fe1 C6 C10 C20B -117.8(2)
I1 C6 C10 C20B 5.6(3)
C7 C6 C10 C20 -177.9(2)
Fe1 C6 C10 C20 -117.8(2)
I1 C6 C10 C20 5.6(3)
C7 C6 C10 Fe1 -60.10(16)
I1 C6 C10 Fe1 123.39(17)
C8 C9 C10 C6 1.6(2)
S1 C9 C10 C6 -173.18(17)
Fe1 C9 C10 C6 -58.72(15)
C8 C9 C10 C20B 178.3(2)
S1 C9 C10 C20B 3.5(3)
Fe1 C9 C10 C20B 118.0(2)
C8 C9 C10 C20 178.3(2)
S1 C9 C10 C20 3.5(3)
Fe1 C9 C10 C20 118.0(2)
C8 C9 C10 Fe1 60.31(15)
S1 C9 C10 Fe1 -114.46(18)
C9 S1 C14 C15 -62.5(2)
C9 S1 C14 C19 120.8(2)
C19 C14 C15 C16 -0.5(4)
S1 C14 C15 C16 -177.1(2)
C14 C15 C16 C17 1.0(4)
C15 C16 C17 C18 -0.5(4)
C16 C17 C18 C19 -0.5(4)
C17 C18 C19 C14 1.0(4)
C15 C14 C19 C18 -0.6(4)
S1 C14 C19 C18 176.16(19)
C6 C10 C20 O1 -168.1(3)
C9 C10 C20 O1 15.9(5)
Fe1 C10 C20 O1 103.4(4)
C6 C10 C20B O1B -20.8(6)
C9 C10 C20B O1B 163.2(4)
Fe1 C10 C20B O1B -109.3(5)
